data_1513704
loop_
_publ_author_name
'Aikawa, Kohsuke'
'Shimizu, Natsumi'
'Honda, Kazuya'
'Hioki, Y\=uta'
'Mikami, Koichi'

_publ_section_title
;
 Effect of the trifluoromethyl group on torquoselectivity in the 4\p
 ring-opening reaction of oxetenes: stereoselective synthesis of
 tetrasubstituted olefins
;
_journal_issue 1
_journal_name_full 'Chemical Science'
_journal_page_first 410
_journal_paper_doi 10.1039/c3sc52548a
_journal_volume 5
_journal_year 2014
_chemical_formula_moiety 'C19 H14 F3 N O5'
_chemical_formula_sum 'C19 H14 F3 N O5'
_chemical_formula_weight 393.32
_space_group_IT_number 2
_symmetry_cell_setting triclinic
_symmetry_Int_Tables_number 2
_symmetry_space_group_name_Hall '-P 1'
_symmetry_space_group_name_H-M 'P -1'
_atom_sites_solution_hydrogens geom
_atom_sites_solution_primary direct
_atom_sites_solution_secondary difmap
_cell_angle_alpha 88.566(12)
_cell_angle_beta 81.672(12)
_cell_angle_gamma 83.072(9)
_cell_formula_units_Z 2
_cell_length_a 5.512(3)
_cell_length_b 10.789(7)
_cell_length_c 14.890(9)
_cell_measurement_reflns_used 1912
_cell_measurement_temperature 93
_cell_measurement_theta_max 27.50
_cell_measurement_theta_min 2.80
_cell_volume 869.7(9)
_computing_cell_refinement 'CrystalClear-SM Expert 2.0 r4'
_computing_data_collection 'CrystalClear-SM Expert 2.0 r4 (Rigaku, 2009)'
_computing_data_reduction 'CrystalClear-SM Expert 2.0 r4'
_computing_molecular_graphics 'CrystalStructure 4.0'
_computing_publication_material 'CrystalStructure 4.0 (Rigaku, 2011)'
_computing_structure_refinement 'SHELXL97 (Sheldrick, 2008)'
_computing_structure_solution 'Il Milione (Burla, et al., 2007)'
_diffrn_ambient_temperature 93
_diffrn_detector_area_resol_mean 6.827
_diffrn_measured_fraction_theta_full 0.994
_diffrn_measured_fraction_theta_max 0.994
_diffrn_measurement_device_type 'Rigaku XtaLAB mini'
_diffrn_measurement_method \w
_diffrn_radiation_type 'Mo K\a'
_diffrn_radiation_wavelength 0.71075
_diffrn_reflns_av_R_equivalents 0.0297
_diffrn_reflns_limit_h_max 7
_diffrn_reflns_limit_h_min -7
_diffrn_reflns_limit_k_max 14
_diffrn_reflns_limit_k_min -14
_diffrn_reflns_limit_l_max 19
_diffrn_reflns_limit_l_min -19
_diffrn_reflns_number 9198
_diffrn_reflns_theta_full 27.53
_diffrn_reflns_theta_max 27.53
_diffrn_reflns_theta_min 2.77
_diffrn_standards_number 0
_exptl_absorpt_coefficient_mu 0.129
_exptl_absorpt_correction_T_max 0.987
_exptl_absorpt_correction_T_min 0.881
_exptl_absorpt_correction_type multi-scan
_exptl_absorpt_process_details 'REQAB (Rigaku, 1998)'
_exptl_crystal_colour colorless
_exptl_crystal_density_diffrn 1.502
_exptl_crystal_density_method 'not measured'
_exptl_crystal_description block
_exptl_crystal_F_000 404.00
_exptl_crystal_size_max 0.200
_exptl_crystal_size_mid 0.150
_exptl_crystal_size_min 0.100
_refine_diff_density_max 0.27
_refine_diff_density_min -0.32
_refine_ls_extinction_method none
_refine_ls_goodness_of_fit_ref 1.054
_refine_ls_hydrogen_treatment constr
_refine_ls_number_parameters 254
_refine_ls_number_reflns 3982
_refine_ls_number_restraints 0
_refine_ls_R_factor_gt 0.0454
_refine_ls_shift/su_max 0.000
_refine_ls_structure_factor_coef Fsqd
_refine_ls_weighting_details 'w = 1/[\s^2^(Fo^2^)+(0.0666P)^2^+0.1265P] where P=(Fo^2^+2Fc^2^)/3'
_refine_ls_weighting_scheme calc
_refine_ls_wR_factor_ref 0.1266
_reflns_number_gt 3025
_reflns_number_total 3982
_reflns_threshold_expression F^2^>2.0\s(F^2^)
_cod_data_source_file c3sc52548a.txt
_cod_data_source_block SX029-03
_cod_database_code 1513704

loop_
_symmetry_equiv_pos_site_id
_symmetry_equiv_pos_as_xyz
1 +X,+Y,+Z
2 -X,-Y,-Z

loop_
_atom_site_label
_atom_site_type_symbol
_atom_site_fract_x
_atom_site_fract_y
_atom_site_fract_z
_atom_site_U_iso_or_equiv
_atom_site_adp_type
_atom_site_occupancy
_atom_site_symmetry_multiplicity
_atom_site_calc_flag
_atom_site_refinement_flags
F1 F 0.92159(18) 0.49694(9) 0.15854(7) 0.0270(2) Uani 1 2 d .
F2 F 0.97440(19) 0.37795(9) 0.04273(7) 0.0320(3) Uani 1 2 d .
F20 F 0.63288(19) 0.49946(10) 0.07497(7) 0.0336(3) Uani 1 2 d .
O1 O 0.5287(2) 0.46926(10) 0.28676(7) 0.0226(3) Uani 1 2 d .
O3 O 0.1688(2) 0.45799(12) 0.37668(8) 0.0324(3) Uani 1 2 d .
O4 O 0.7700(3) 0.95284(12) 0.53859(9) 0.0349(3) Uani 1 2 d .
O5 O 0.4668(3) 0.91738(13) 0.64205(8) 0.0353(3) Uani 1 2 d .
O21 O 0.8829(2) 0.24724(10) 0.21096(7) 0.0199(2) Uani 1 2 d .
N1 N 0.5955(3) 0.89612(13) 0.56805(9) 0.0257(3) Uani 1 2 d .
C1 C 0.5346(3) 0.79669(15) 0.51189(11) 0.0223(3) Uani 1 2 d .
C2 C 0.4259(3) 0.60890(14) 0.40991(11) 0.0207(3) Uani 1 2 d .
C3 C 0.3565(3) 0.50562(15) 0.35798(11) 0.0222(3) Uani 1 2 d .
C4 C 0.2714(3) 0.64488(15) 0.48998(11) 0.0228(3) Uani 1 2 d .
C5 C 0.8287(3) 0.14469(14) 0.16241(10) 0.0194(3) Uani 1 2 d .
C6 C 0.6349(3) 0.66841(15) 0.38077(11) 0.0229(3) Uani 1 2 d .
C7 C 0.3260(3) 0.73896(15) 0.54225(11) 0.0236(3) Uani 1 2 d .
C8 C 0.6906(3) 0.32260(14) 0.16764(10) 0.0188(3) Uani 1 2 d .
C9 C 0.4687(3) 0.36834(15) 0.23524(11) 0.0226(3) Uani 1 2 d .
C10 C 0.9501(3) 0.01966(14) 0.17520(11) 0.0213(3) Uani 1 2 d .
C11 C 0.6902(3) 0.76440(15) 0.43216(11) 0.0239(3) Uani 1 2 d .
C12 C 0.8065(3) 0.42442(15) 0.11092(11) 0.0224(3) Uani 1 2 d .
C13 C 0.6579(3) 0.20723(15) 0.11740(11) 0.0210(3) Uani 1 2 d .
C14 C 1.1780(4) -0.22015(17) 0.20187(13) 0.0347(4) Uani 1 2 d .
C15 C 0.4976(3) 0.18315(17) 0.04884(12) 0.0290(4) Uani 1 2 d .
C16 C 0.8849(4) -0.08134(16) 0.13151(12) 0.0314(4) Uani 1 2 d .
C17 C 1.1287(4) -0.00021(16) 0.23245(13) 0.0305(4) Uani 1 2 d .
C18 C 0.9992(4) -0.20100(17) 0.14515(13) 0.0375(5) Uani 1 2 d .
C19 C 1.2430(4) -0.12040(18) 0.24536(14) 0.0369(4) Uani 1 2 d .
H4 H 0.12821 0.60456 0.5086 0.0273 Uiso 1 2 calc R
H6 H 0.73886 0.64348 0.32608 0.0274 Uiso 1 2 calc R
H7 H 0.22367 0.7634 0.59738 0.0283 Uiso 1 2 calc R
H9A H 0.3273 0.39784 0.203 0.0271 Uiso 1 2 calc R
H9B H 0.42144 0.29928 0.27663 0.0271 Uiso 1 2 calc R
H11 H 0.83067 0.80662 0.41312 0.0287 Uiso 1 2 calc R
H14 H 1.25603 -0.30201 0.21088 0.0417 Uiso 1 2 calc R
H15A H 0.56208 0.10431 0.01798 0.0348 Uiso 1 2 calc R
H15B H 0.49621 0.25148 0.00423 0.0348 Uiso 1 2 calc R
H15C H 0.32911 0.17783 0.07923 0.0348 Uiso 1 2 calc R
H16 H 0.76236 -0.06849 0.09238 0.0377 Uiso 1 2 calc R
H17 H 1.17309 0.06821 0.26288 0.0366 Uiso 1 2 calc R
H18 H 0.9542 -0.26986 0.11538 0.0450 Uiso 1 2 calc R
H19 H 1.36608 -0.13367 0.28425 0.0443 Uiso 1 2 calc R

loop_
_atom_site_aniso_label
_atom_site_aniso_U_11
_atom_site_aniso_U_22
_atom_site_aniso_U_33
_atom_site_aniso_U_12
_atom_site_aniso_U_13
_atom_site_aniso_U_23
F1 0.0277(5) 0.0228(5) 0.0315(5) -0.0081(4) -0.0038(4) 0.0001(4)
F2 0.0376(6) 0.0267(5) 0.0280(5) -0.0049(4) 0.0090(4) -0.0009(4)
F20 0.0319(6) 0.0312(6) 0.0384(6) -0.0012(4) -0.0117(5) 0.0136(5)
O1 0.0217(6) 0.0211(6) 0.0239(6) -0.0026(4) 0.0010(4) -0.0028(4)
O3 0.0258(7) 0.0377(7) 0.0331(7) -0.0101(5) 0.0041(5) -0.0073(5)
O4 0.0357(7) 0.0347(7) 0.0362(7) -0.0143(6) -0.0036(6) -0.0007(6)
O5 0.0431(8) 0.0396(8) 0.0240(7) -0.0107(6) -0.0012(6) -0.0052(5)
O21 0.0227(6) 0.0155(5) 0.0223(6) -0.0006(4) -0.0073(4) -0.0012(4)
N1 0.0283(8) 0.0254(8) 0.0236(7) -0.0031(6) -0.0054(6) 0.0032(6)
C1 0.0253(8) 0.0195(8) 0.0222(8) -0.0008(6) -0.0060(6) 0.0015(6)
C2 0.0208(8) 0.0180(8) 0.0224(8) 0.0006(6) -0.0028(6) 0.0031(6)
C3 0.0219(8) 0.0224(8) 0.0209(8) 0.0003(6) -0.0012(6) 0.0025(6)
C4 0.0198(8) 0.0241(8) 0.0233(8) -0.0017(6) -0.0007(6) 0.0028(6)
C5 0.0204(8) 0.0193(8) 0.0190(8) -0.0040(6) -0.0025(6) -0.0022(6)
C6 0.0219(8) 0.0236(8) 0.0212(8) 0.0004(6) 0.0006(6) 0.0023(6)
C7 0.0240(8) 0.0252(8) 0.0200(8) 0.0000(6) -0.0006(6) 0.0015(6)
C8 0.0180(8) 0.0190(7) 0.0196(7) -0.0009(6) -0.0042(6) 0.0002(6)
C9 0.0221(8) 0.0204(8) 0.0255(8) -0.0040(6) -0.0027(6) -0.0019(6)
C10 0.0237(8) 0.0185(8) 0.0209(8) -0.0027(6) -0.0009(6) 0.0007(6)
C11 0.0225(8) 0.0236(8) 0.0255(8) -0.0042(6) -0.0029(6) 0.0041(6)
C12 0.0222(8) 0.0224(8) 0.0218(8) 0.0002(6) -0.0034(6) 0.0005(6)
C13 0.0215(8) 0.0208(8) 0.0210(8) -0.0036(6) -0.0024(6) -0.0014(6)
C14 0.0472(12) 0.0198(9) 0.0331(10) 0.0063(8) -0.0011(8) 0.0039(7)
C15 0.0284(9) 0.0305(9) 0.0303(9) -0.0032(7) -0.0115(7) -0.0010(7)
C16 0.0416(11) 0.0235(9) 0.0313(10) -0.0037(7) -0.0124(8) -0.0023(7)
C17 0.0362(10) 0.0214(9) 0.0360(10) -0.0018(7) -0.0139(8) -0.0004(7)
C18 0.0600(13) 0.0178(9) 0.0349(10) -0.0020(8) -0.0090(9) -0.0050(7)
C19 0.0398(11) 0.0284(10) 0.0434(11) 0.0026(8) -0.0153(9) 0.0050(8)

loop_
_atom_type_symbol
_atom_type_description
_atom_type_scat_dispersion_real
_atom_type_scat_dispersion_imag
_atom_type_scat_source
C C 0.0033 0.0016
;
International Tables for Crystallography
(1992, Vol. C, Tables 4.2.6.8 and 6.1.1.4)
;
H H 0.0000 0.0000
;
International Tables for Crystallography
(1992, Vol. C, Table 6.1.1.4)
;
F F 0.0171 0.0103
;
International Tables for Crystallography
(1992, Vol. C, Tables 4.2.6.8 and 6.1.1.4)
;
N N 0.0061 0.0033
;
International Tables for Crystallography
(1992, Vol. C, Tables 4.2.6.8 and 6.1.1.4)
;
O O 0.0106 0.0060
;
International Tables for Crystallography
(1992, Vol. C, Tables 4.2.6.8 and 6.1.1.4)
;

loop_
_geom_angle_atom_site_label_1
_geom_angle_atom_site_label_2
_geom_angle_atom_site_label_3
_geom_angle
_geom_angle_publ_flag
C3 O1 C9 114.24(13) yes
C5 O21 C8 86.24(11) yes
O4 N1 O5 123.76(15) yes
O4 N1 C1 118.36(13) yes
O5 N1 C1 117.88(15) yes
N1 C1 C7 118.25(14) yes
N1 C1 C11 118.50(15) yes
C7 C1 C11 123.25(16) yes
C3 C2 C4 117.01(15) yes
C3 C2 C6 122.30(14) yes
C4 C2 C6 120.69(16) yes
O1 C3 O3 122.71(16) yes
O1 C3 C2 112.68(14) yes
O3 C3 C2 124.61(14) yes
C2 C4 C7 120.19(16) yes
O21 C5 C8 47.95(8) yes
O21 C5 C10 120.75(14) yes
O21 C5 C13 97.68(13) yes
C8 C5 C10 168.32(14) yes
C8 C5 C13 49.77(10) yes
C10 C5 C13 141.54(16) yes
C2 C6 C11 119.69(14) yes
C1 C7 C4 118.05(15) yes
O21 C8 C5 45.81(8) yes
O21 C8 C9 112.17(13) yes
O21 C8 C12 108.81(13) yes
O21 C8 C13 88.45(11) yes
C5 C8 C9 121.38(12) yes
C5 C8 C12 123.80(11) yes
C5 C8 C13 42.67(9) yes
C9 C8 C12 114.66(13) yes
C9 C8 C13 113.47(14) yes
C12 C8 C13 116.26(13) yes
O1 C9 C8 109.10(13) yes
C5 C10 C16 120.29(16) yes
C5 C10 C17 120.17(15) yes
C16 C10 C17 119.53(15) yes
C1 C11 C6 118.12(16) yes
F1 C12 F2 106.34(14) yes
F1 C12 F20 107.00(13) yes
F1 C12 C8 113.25(14) yes
F2 C12 F20 107.73(14) yes
F2 C12 C8 112.01(13) yes
F20 C12 C8 110.21(14) yes
C5 C13 C8 87.56(14) yes
C5 C13 C15 139.12(16) yes
C8 C13 C15 133.32(14) yes
C18 C14 C19 119.98(17) yes
C10 C16 C18 119.99(19) yes
C10 C17 C19 120.06(18) yes
C14 C18 C16 120.23(19) yes
C14 C19 C17 120.2(2) yes

loop_
_geom_bond_atom_site_label_1
_geom_bond_atom_site_label_2
_geom_bond_distance
_geom_bond_publ_flag
F1 C12 1.340(2) yes
F2 C12 1.3342(19) yes
F20 C12 1.341(2) yes
O1 C3 1.3486(19) yes
O1 C9 1.444(2) yes
O3 C3 1.204(2) yes
O4 N1 1.224(2) yes
O5 N1 1.2315(18) yes
O21 C5 1.421(2) yes
O21 C8 1.4710(19) yes
N1 C1 1.475(2) yes
C1 C7 1.387(2) yes
C1 C11 1.386(2) yes
C2 C3 1.489(2) yes
C2 C4 1.395(2) yes
C2 C6 1.395(2) yes
C4 C7 1.381(3) yes
C5 C8 1.977(2) yes
C5 C10 1.453(2) yes
C5 C13 1.341(2) yes
C6 C11 1.391(3) yes
C8 C9 1.509(2) yes
C8 C12 1.515(2) yes
C8 C13 1.511(2) yes
C10 C16 1.392(3) yes
C10 C17 1.387(3) yes
C13 C15 1.490(3) yes
C14 C18 1.382(3) yes
C14 C19 1.379(3) yes
C16 C18 1.390(3) yes
C17 C19 1.393(3) yes
